data_7000145
loop_
_publ_author_name
'Du, Shaowu'
'Kautz, Jason A.'
'McGrath, Thomas D.'
'Stone, F Gordon A'

_publ_section_title
;
 Alkyne coupling at a rhenium-monocarborane substrate: synthesis of
 Re,B-eta2:sigma-butadienyl complexes.
;
_journal_issue 22
_journal_name_full 'Dalton transactions (Cambridge, England : 2003)'
_journal_page_first 3672
_journal_page_last 3680
_journal_paper_doi 10.1039/b510026g
_journal_year 2005
_chemical_formula_sum 'C8 H20 B10 N O3 Re'
_chemical_formula_weight 472.55
_chemical_name_systematic
;
?
;
_space_group_IT_number 2
_symmetry_cell_setting triclinic
_symmetry_space_group_name_Hall '-P 1'
_symmetry_space_group_name_H-M 'P -1'
_atom_sites_solution_hydrogens geom
_atom_sites_solution_primary direct
_atom_sites_solution_secondary difmap
_audit_creation_method SHELXL-97
_cell_angle_alpha 73.562(9)
_cell_angle_beta 78.594(7)
_cell_angle_gamma 75.626(10)
_cell_formula_units_Z 4
_cell_length_a 8.6239(7)
_cell_length_b 14.246(2)
_cell_length_c 15.6634(10)
_cell_measurement_reflns_used 25
_cell_measurement_temperature 293(2)
_cell_measurement_theta_max 20
_cell_measurement_theta_min 15
_cell_volume 1771.0(3)
_computing_cell_refinement 'Enraf-Nonius CAD4 (Enraf-Nonius, 1989)'
_computing_data_collection 'Enraf-Nonius CAD4 (Enraf-Nonius, 1989)'
_computing_data_reduction 'XCAD4 Siemens Software (Harms, 1993)'
_computing_molecular_graphics 'XP in SHELXTL-PC (Bruker, 1995)'
_computing_publication_material 'SHELXL-97 (Sheldrick, 1997)'
_computing_structure_refinement 'SHELXL-97 (Sheldrick, 1997)'
_computing_structure_solution 'SHELXS-97 (Sheldrick, 1990)'
_diffrn_ambient_temperature 293(2)
_diffrn_measured_fraction_theta_full 0.998
_diffrn_measured_fraction_theta_max 0.998
_diffrn_measurement_device_type 'Enraf-Nonius CAD4'
_diffrn_measurement_method \w-2\q
_diffrn_radiation_monochromator graphite
_diffrn_radiation_source 'fine-focus sealed tube'
_diffrn_radiation_type MoK\a
_diffrn_radiation_wavelength 0.71073
_diffrn_reflns_av_R_equivalents 0.0284
_diffrn_reflns_av_sigmaI/netI 0.0390
_diffrn_reflns_limit_h_max 11
_diffrn_reflns_limit_h_min 0
_diffrn_reflns_limit_k_max 18
_diffrn_reflns_limit_k_min -17
_diffrn_reflns_limit_l_max 20
_diffrn_reflns_limit_l_min -19
_diffrn_reflns_number 8709
_diffrn_reflns_theta_full 27.51
_diffrn_reflns_theta_max 27.51
_diffrn_reflns_theta_min 1.52
_diffrn_standards_decay_% 8.76
_diffrn_standards_interval_time 120
_diffrn_standards_number 3
_exptl_absorpt_coefficient_mu 6.864
_exptl_absorpt_correction_T_max 0.406
_exptl_absorpt_correction_T_min 0.217
_exptl_absorpt_correction_type numerical
_exptl_crystal_colour orange
_exptl_crystal_density_diffrn 1.772
_exptl_crystal_density_method 'not measured'
_exptl_crystal_description block
_exptl_crystal_F_000 896
_exptl_crystal_size_max 0.32
_exptl_crystal_size_mid 0.30
_exptl_crystal_size_min 0.16
_refine_diff_density_max 2.472
_refine_diff_density_min -1.845
_refine_diff_density_rms 0.154
_refine_ls_extinction_coef 0.00199(16)
_refine_ls_extinction_expression Fc^*^=kFc[1+0.001xFc^2^\l^3^/sin(2\q)]^-1/4^
_refine_ls_extinction_method SHELXL
_refine_ls_goodness_of_fit_ref 1.046
_refine_ls_hydrogen_treatment mixed
_refine_ls_matrix_type full
_refine_ls_number_parameters 422
_refine_ls_number_reflns 8102
_refine_ls_number_restraints 0
_refine_ls_restrained_S_all 1.046
_refine_ls_R_factor_all 0.0569
_refine_ls_R_factor_gt 0.0376
_refine_ls_shift/su_max 0.001
_refine_ls_shift/su_mean 0.000
_refine_ls_structure_factor_coef Fsqd
_refine_ls_weighting_details 'calc w=1/[\s^2^(Fo^2^)+(0.0471P)^2^+0.5254P] where P=(Fo^2^+2Fc^2^)/3'
_refine_ls_weighting_scheme calc
_refine_ls_wR_factor_gt 0.0807
_refine_ls_wR_factor_ref 0.0881
_reflns_number_gt 6253
_reflns_number_total 8102
_reflns_threshold_expression >2sigma(I)
_cod_data_source_file b510026g.txt
_cod_data_source_block 6
_cod_depositor_comments
;
The following automatic conversions were performed:
'_symmetry_cell_setting' value 'Triclinic' changed to 'triclinic'
according to '/home/saulius/struct/CIF-dictionaries/cif_core.dic'
dictionary named 'cif_core.dic' version 2.4.1 from
2010-06-29.

'_exptl_absorpt_correction_type' value 'Numerical' changed to
'numerical' according to
'/home/saulius/struct/CIF-dictionaries/cif_core.dic' dictionary named
'cif_core.dic' version 2.4.1 from 2010-06-29.

Automatic conversion script
Id: cif_fix_enum 1527 2010-12-29 10:47:43Z saulius 
;
_cod_original_sg_symbol_H-M P-1
_cod_database_code 7000145

loop_
_symmetry_equiv_pos_as_xyz
'x, y, z'
'-x, -y, -z'

loop_
_atom_site_label
_atom_site_type_symbol
_atom_site_fract_x
_atom_site_fract_y
_atom_site_fract_z
_atom_site_U_iso_or_equiv
_atom_site_adp_type
_atom_site_occupancy
_atom_site_symmetry_multiplicity
_atom_site_calc_flag
_atom_site_refinement_flags
_atom_site_disorder_assembly
_atom_site_disorder_group
Re1 Re 0.05918(3) 0.218101(17) 0.288440(16) 0.03331(8) Uani 1 1 d . . .
C1 C 0.2829(7) 0.1502(4) 0.3438(4) 0.0308(12) Uani 1 1 d . . .
B3 B 0.3270(9) 0.2065(6) 0.2273(5) 0.0386(16) Uani 1 1 d . . .
H3 H 0.3496 0.2819 0.1941 0.046 Uiso 1 1 calc R . .
B4 B 0.4695(9) 0.1160(6) 0.2910(5) 0.0431(18) Uani 1 1 d . . .
H4 H 0.5780 0.1366 0.3014 0.052 Uiso 1 1 calc R . .
B5 B 0.3680(9) 0.0279(6) 0.3778(5) 0.0434(17) Uani 1 1 d . . .
H5 H 0.4115 -0.0074 0.4432 0.052 Uiso 1 1 calc R . .
B6 B 0.1560(9) 0.0593(5) 0.3697(5) 0.0351(15) Uani 1 1 d . . .
H6 H 0.0675 0.0391 0.4292 0.042 Uiso 1 1 calc R . .
B7 B 0.2283(9) 0.1468(6) 0.1740(5) 0.0429(17) Uani 1 1 d . . .
H7 H 0.1862 0.1822 0.1082 0.051 Uiso 1 1 calc R . .
B8 B 0.4409(9) 0.1051(6) 0.1858(6) 0.0457(19) Uani 1 1 d . . .
H8 H 0.5344 0.1153 0.1270 0.055 Uiso 1 1 calc R . .
B9 B 0.4682(9) -0.0019(6) 0.2753(6) 0.048(2) Uani 1 1 d . . .
H9 H 0.5795 -0.0598 0.2741 0.058 Uiso 1 1 calc R . .
B10 B 0.2769(10) -0.0344(5) 0.3224(6) 0.0436(17) Uani 1 1 d . . .
H10 H 0.2661 -0.1129 0.3507 0.052 Uiso 1 1 calc R . .
B11 B 0.1228(9) 0.0554(6) 0.2641(5) 0.0409(17) Uani 1 1 d . . .
H11 H 0.0147 0.0342 0.2540 0.049 Uiso 1 1 calc R . .
B12 B 0.3186(10) 0.0163(6) 0.2055(6) 0.0487(19) Uani 1 1 d . . .
H12 H 0.3315 -0.0298 0.1579 0.058 Uiso 1 1 calc R . .
C2 C -0.0911(9) 0.2250(6) 0.2057(5) 0.0548(19) Uani 1 1 d . . .
O2 O -0.1774(8) 0.2302(5) 0.1588(5) 0.0830(19) Uani 1 1 d . . .
C3 C 0.0408(8) 0.3618(5) 0.2288(5) 0.0477(17) Uani 1 1 d . . .
O3 O 0.0429(7) 0.4427(4) 0.1906(4) 0.0728(17) Uani 1 1 d . . .
C4 C -0.1365(8) 0.2132(6) 0.3794(5) 0.0505(18) Uani 1 1 d . . .
O4 O -0.2451(6) 0.2032(5) 0.4320(4) 0.0803(19) Uani 1 1 d . . .
N1 N 0.2132(6) 0.2322(4) 0.3825(3) 0.0322(11) Uani 1 1 d . . .
H1 H 0.257(8) 0.283(5) 0.356(4) 0.039 Uiso 1 1 d . . .
C5 C 0.1871(8) 0.2345(5) 0.4812(4) 0.0432(15) Uani 1 1 d . . .
C6 C 0.3539(9) 0.2288(6) 0.5026(5) 0.0541(18) Uani 1 1 d . . .
H6A H 0.4206 0.1647 0.4996 0.081 Uiso 1 1 calc R . .
H6B H 0.3448 0.2379 0.5620 0.081 Uiso 1 1 calc R . .
H6C H 0.4019 0.2804 0.4598 0.081 Uiso 1 1 calc R . .
C7 C 0.0813(10) 0.3367(6) 0.4857(5) 0.060(2) Uani 1 1 d . . .
H7A H -0.0242 0.3404 0.4721 0.091 Uiso 1 1 calc R . .
H7B H 0.1294 0.3881 0.4428 0.091 Uiso 1 1 calc R . .
H7C H 0.0720 0.3460 0.5450 0.091 Uiso 1 1 calc R . .
C8 C 0.1123(11) 0.1500(6) 0.5443(5) 0.061(2) Uani 1 1 d . . .
H8A H 0.0068 0.1551 0.5300 0.091 Uiso 1 1 calc R . .
H8B H 0.1035 0.1543 0.6052 0.091 Uiso 1 1 calc R . .
H8C H 0.1794 0.0870 0.5376 0.091 Uiso 1 1 calc R . .
Re10 Re -0.46591(3) 0.678731(17) 0.111978(15) 0.02988(8) Uani 1 1 d . . .
C101 C -0.6560(8) 0.6713(5) 0.2238(4) 0.0369(14) Uani 1 1 d . . .
B103 B -0.6136(9) 0.5575(5) 0.1869(5) 0.0380(16) Uani 1 1 d . . .
H103 H -0.6692 0.5372 0.1390 0.046 Uiso 1 1 calc R . .
B104 B -0.7229(11) 0.5723(6) 0.2933(5) 0.050(2) Uani 1 1 d . . .
H104 H -0.8510 0.5671 0.3095 0.060 Uiso 1 1 calc R . .
B105 B -0.6467(11) 0.6552(6) 0.3342(5) 0.049(2) Uani 1 1 d . . .
H105 H -0.7267 0.7025 0.3765 0.059 Uiso 1 1 calc R . .
B106 B -0.4880(9) 0.7005(6) 0.2546(5) 0.0407(16) Uani 1 1 d . . .
H106 H -0.4624 0.7739 0.2496 0.049 Uiso 1 1 calc R . .
B107 B -0.4055(10) 0.5111(6) 0.1975(5) 0.0418(17) Uani 1 1 d . . .
H107 H -0.3261 0.4627 0.1561 0.050 Uiso 1 1 calc R . .
B108 B -0.5609(12) 0.4689(6) 0.2832(5) 0.051(2) Uani 1 1 d . . .
H108 H -0.5828 0.3930 0.2959 0.061 Uiso 1 1 calc R . .
B109 B -0.5817(13) 0.5253(6) 0.3732(6) 0.058(2) Uani 1 1 d . . .
H109 H -0.6177 0.4859 0.4429 0.070 Uiso 1 1 calc R . .
B110 B -0.4437(12) 0.6030(7) 0.3483(5) 0.055(2) Uani 1 1 d . . .
H110 H -0.3908 0.6137 0.4025 0.067 Uiso 1 1 calc R . .
B111 B -0.3276(10) 0.5996(5) 0.2397(6) 0.0451(18) Uani 1 1 d . . .
H111 H -0.2003 0.6065 0.2243 0.054 Uiso 1 1 calc R . .
B112 B -0.3878(12) 0.4908(6) 0.3143(6) 0.055(2) Uani 1 1 d . . .
H112 H -0.2952 0.4289 0.3452 0.066 Uiso 1 1 calc R . .
C12 C -0.3947(7) 0.8076(5) 0.0712(4) 0.0400(15) Uani 1 1 d . . .
O12 O -0.3500(6) 0.8803(4) 0.0550(4) 0.0609(14) Uani 1 1 d . . .
C13 C -0.5260(8) 0.6603(5) 0.0036(4) 0.0399(14) Uani 1 1 d . . .
O13 O -0.5550(7) 0.6390(5) -0.0546(4) 0.0660(16) Uani 1 1 d . . .
C14 C -0.2495(8) 0.6233(5) 0.0556(5) 0.0450(16) Uani 1 1 d . . .
O14 O -0.1275(6) 0.5935(5) 0.0205(4) 0.0680(16) Uani 1 1 d . . .
N11 N -0.7132(6) 0.7585(4) 0.1587(3) 0.0327(11) Uani 1 1 d . . .
H11A H -0.691(7) 0.810(5) 0.167(4) 0.039 Uiso 1 1 d . . .
C15 C -0.8755(7) 0.7904(6) 0.1222(5) 0.0489(17) Uani 1 1 d . . .
C16 C -0.9217(8) 0.7088(6) 0.0948(6) 0.061(2) Uani 1 1 d . . .
H16A H -0.9317 0.6535 0.1461 0.092 Uiso 1 1 calc R . .
H16B H -0.8398 0.6869 0.0493 0.092 Uiso 1 1 calc R . .
H16C H -1.0230 0.7340 0.0715 0.092 Uiso 1 1 calc R . .
C17 C -0.8569(9) 0.8777(6) 0.0447(6) 0.066(2) Uani 1 1 d . . .
H17A H -0.8280 0.9282 0.0645 0.099 Uiso 1 1 calc R . .
H17B H -0.9571 0.9044 0.0203 0.099 Uiso 1 1 calc R . .
H17C H -0.7737 0.8569 -0.0008 0.099 Uiso 1 1 calc R . .
C18 C -0.9998(9) 0.8194(8) 0.2005(7) 0.080(3) Uani 1 1 d . . .
H18A H -1.0074 0.7609 0.2489 0.119 Uiso 1 1 calc R . .
H18B H -1.1035 0.8478 0.1804 0.119 Uiso 1 1 calc R . .
H18C H -0.9660 0.8675 0.2212 0.119 Uiso 1 1 calc R . .

loop_
_atom_site_aniso_label
_atom_site_aniso_U_11
_atom_site_aniso_U_22
_atom_site_aniso_U_33
_atom_site_aniso_U_23
_atom_site_aniso_U_13
_atom_site_aniso_U_12
Re1 0.03242(14) 0.03115(14) 0.03487(15) -0.00699(11) -0.00429(10) -0.00539(10)
C1 0.035(3) 0.032(3) 0.025(3) -0.005(2) -0.004(2) -0.010(2)
B3 0.039(4) 0.043(4) 0.032(4) -0.008(3) 0.003(3) -0.014(3)
B4 0.032(4) 0.055(5) 0.045(4) -0.018(4) 0.001(3) -0.013(3)
B5 0.046(4) 0.042(4) 0.038(4) -0.006(3) -0.007(3) -0.004(3)
B6 0.040(4) 0.026(3) 0.037(4) -0.003(3) 0.001(3) -0.013(3)
B7 0.047(4) 0.046(4) 0.037(4) -0.011(3) -0.012(3) -0.007(3)
B8 0.039(4) 0.052(5) 0.045(4) -0.025(4) 0.013(3) -0.008(3)
B9 0.038(4) 0.043(4) 0.059(5) -0.021(4) 0.001(4) 0.005(3)
B10 0.051(4) 0.026(4) 0.051(5) -0.007(3) -0.008(4) -0.006(3)
B11 0.040(4) 0.038(4) 0.047(4) -0.015(3) -0.003(3) -0.010(3)
B12 0.057(5) 0.045(4) 0.049(5) -0.021(4) -0.004(4) -0.009(4)
C2 0.053(4) 0.061(5) 0.053(5) -0.011(4) -0.016(4) -0.013(4)
O2 0.075(4) 0.099(5) 0.083(5) -0.015(4) -0.047(4) -0.013(4)
C3 0.045(4) 0.037(4) 0.060(5) -0.009(3) -0.015(3) -0.003(3)
O3 0.072(4) 0.039(3) 0.094(5) 0.010(3) -0.025(3) -0.005(3)
C4 0.033(3) 0.050(4) 0.064(5) -0.009(4) -0.007(3) -0.005(3)
O4 0.042(3) 0.097(5) 0.086(5) -0.013(4) 0.014(3) -0.014(3)
N1 0.036(3) 0.028(3) 0.033(3) -0.011(2) 0.000(2) -0.008(2)
C5 0.057(4) 0.043(4) 0.036(4) -0.019(3) -0.001(3) -0.013(3)
C6 0.074(5) 0.053(4) 0.040(4) -0.008(3) -0.022(4) -0.013(4)
C7 0.070(5) 0.054(5) 0.055(5) -0.028(4) 0.011(4) -0.008(4)
C8 0.092(6) 0.064(5) 0.030(4) -0.014(4) 0.004(4) -0.032(5)
Re10 0.03201(13) 0.02923(13) 0.02902(14) -0.00778(10) -0.00609(9) -0.00518(10)
C101 0.044(3) 0.034(3) 0.035(3) -0.013(3) 0.000(3) -0.010(3)
B103 0.055(4) 0.032(4) 0.031(4) -0.013(3) -0.009(3) -0.007(3)
B104 0.067(5) 0.048(5) 0.037(4) -0.006(4) 0.004(4) -0.031(4)
B105 0.076(6) 0.041(4) 0.032(4) -0.007(3) 0.006(4) -0.027(4)
B106 0.053(4) 0.036(4) 0.038(4) -0.012(3) -0.011(3) -0.011(3)
B107 0.051(4) 0.034(4) 0.044(4) -0.012(3) -0.019(3) -0.003(3)
B108 0.087(6) 0.030(4) 0.041(4) -0.001(3) -0.019(4) -0.024(4)
B109 0.105(8) 0.041(5) 0.037(4) -0.005(4) -0.015(5) -0.029(5)
B110 0.097(7) 0.044(5) 0.033(4) -0.004(3) -0.026(4) -0.020(5)
B111 0.060(5) 0.030(4) 0.052(5) -0.010(3) -0.029(4) -0.005(3)
B112 0.081(6) 0.036(4) 0.048(5) -0.001(4) -0.027(4) -0.007(4)
C12 0.034(3) 0.040(4) 0.041(4) -0.006(3) 0.003(3) -0.012(3)
O12 0.063(3) 0.055(3) 0.065(4) -0.017(3) 0.011(3) -0.024(3)
C13 0.041(3) 0.049(4) 0.032(3) -0.012(3) -0.007(3) -0.010(3)
O13 0.072(4) 0.092(4) 0.048(3) -0.032(3) -0.016(3) -0.019(3)
C14 0.042(4) 0.047(4) 0.046(4) -0.018(3) -0.005(3) -0.003(3)
O14 0.044(3) 0.075(4) 0.085(4) -0.041(3) 0.001(3) 0.005(3)
N11 0.035(3) 0.029(3) 0.036(3) -0.012(2) -0.003(2) -0.006(2)
C15 0.028(3) 0.051(4) 0.070(5) -0.024(4) -0.006(3) -0.002(3)
C16 0.033(4) 0.069(5) 0.090(6) -0.032(5) -0.021(4) -0.001(3)
C17 0.054(5) 0.050(5) 0.090(7) -0.003(4) -0.041(4) 0.003(4)
C18 0.043(4) 0.101(8) 0.102(8) -0.059(6) 0.003(4) 0.000(5)

loop_
_atom_type_symbol
_atom_type_description
_atom_type_scat_dispersion_real
_atom_type_scat_dispersion_imag
_atom_type_scat_source
C C 0.0033 0.0016 'International Tables Vol C Tables 4.2.6.8 and 6.1.1.4'
H H 0.0000 0.0000 'International Tables Vol C Tables 4.2.6.8 and 6.1.1.4'
B B 0.0013 0.0007 'International Tables Vol C Tables 4.2.6.8 and 6.1.1.4'
N N 0.0061 0.0033 'International Tables Vol C Tables 4.2.6.8 and 6.1.1.4'
O O 0.0106 0.0060 'International Tables Vol C Tables 4.2.6.8 and 6.1.1.4'
Re Re -1.0185 7.2310 'International Tables Vol C Tables 4.2.6.8 and 6.1.1.4'

loop_
_geom_angle_atom_site_label_1
_geom_angle_atom_site_label_2
_geom_angle_atom_site_label_3
_geom_angle
_geom_angle_site_symmetry_1
_geom_angle_site_symmetry_3
_geom_angle_publ_flag
C2 Re1 C3 83.3(3) . . ?
C2 Re1 C4 83.4(3) . . ?
C3 Re1 C4 104.0(3) . . ?
C2 Re1 C1 150.1(3) . . ?
C3 Re1 C1 113.5(3) . . ?
C4 Re1 C1 113.9(3) . . ?
C2 Re1 N1 172.1(3) . . ?
C3 Re1 N1 90.0(2) . . ?
C4 Re1 N1 94.3(2) . . ?
C1 Re1 N1 37.38(19) . . ?
C2 Re1 B6 114.5(3) . . ?
C3 Re1 B6 161.1(3) . . ?
C4 Re1 B6 85.4(3) . . ?
C1 Re1 B6 47.7(2) . . ?
N1 Re1 B6 72.7(2) . . ?
C2 Re1 B3 115.7(3) . . ?
C3 Re1 B3 84.2(3) . . ?
C4 Re1 B3 160.3(3) . . ?
C1 Re1 B3 46.9(2) . . ?
N1 Re1 B3 67.5(2) . . ?
B6 Re1 B3 82.1(3) . . ?
C2 Re1 B11 76.2(3) . . ?
C3 Re1 B11 144.4(3) . . ?
C4 Re1 B11 102.2(3) . . ?
C1 Re1 B11 76.3(2) . . ?
N1 Re1 B11 111.7(2) . . ?
B6 Re1 B11 44.1(3) . . ?
B3 Re1 B11 79.1(3) . . ?
C2 Re1 B7 76.3(3) . . ?
C3 Re1 B7 100.3(3) . . ?
C4 Re1 B7 146.1(3) . . ?
C1 Re1 B7 76.3(2) . . ?
N1 Re1 B7 109.1(2) . . ?
B6 Re1 B7 78.8(3) . . ?
B3 Re1 B7 44.8(3) . . ?
B11 Re1 B7 46.9(3) . . ?
N1 C1 B4 131.1(5) . . ?
N1 C1 B5 138.1(5) . . ?
B4 C1 B5 65.3(4) . . ?
N1 C1 B3 104.0(5) . . ?
B4 C1 B3 61.5(4) . . ?
B5 C1 B3 115.9(5) . . ?
N1 C1 B6 113.0(4) . . ?
B4 C1 B6 115.3(5) . . ?
B5 C1 B6 61.6(4) . . ?
B3 C1 B6 114.8(4) . . ?
N1 C1 Re1 74.6(3) . . ?
B4 C1 Re1 129.5(4) . . ?
B5 C1 Re1 129.2(4) . . ?
B3 C1 Re1 70.8(3) . . ?
B6 C1 Re1 70.2(3) . . ?
B8 B3 B4 60.3(5) . . ?
B8 B3 C1 102.2(5) . . ?
B4 B3 C1 56.5(4) . . ?
B8 B3 B7 61.8(4) . . ?
B4 B3 B7 110.0(6) . . ?
C1 B3 B7 103.9(5) . . ?
B8 B3 Re1 123.2(5) . . ?
B4 B3 Re1 116.7(4) . . ?
C1 B3 Re1 62.4(3) . . ?
B7 B3 Re1 69.7(3) . . ?
C1 B4 B8 105.3(5) . . ?
C1 B4 B9 103.3(5) . . ?
B8 B4 B9 59.6(5) . . ?
C1 B4 B3 62.0(4) . . ?
B8 B4 B3 59.1(4) . . ?
B9 B4 B3 107.6(6) . . ?
C1 B4 B5 57.6(4) . . ?
B8 B4 B5 107.6(5) . . ?
B9 B4 B5 59.4(4) . . ?
B3 B4 B5 110.0(5) . . ?
C1 B5 B9 102.5(5) . . ?
C1 B5 B10 104.7(5) . . ?
B9 B5 B10 60.0(4) . . ?
C1 B5 B6 62.5(4) . . ?
B9 B5 B6 106.5(6) . . ?
B10 B5 B6 57.6(4) . . ?
C1 B5 B4 57.1(4) . . ?
B9 B5 B4 59.0(4) . . ?
B10 B5 B4 107.3(5) . . ?
B6 B5 B4 109.5(5) . . ?
B10 B6 B11 62.0(4) . . ?
B10 B6 B5 61.1(4) . . ?
B11 B6 B5 110.5(5) . . ?
B10 B6 C1 102.5(5) . . ?
B11 B6 C1 103.8(5) . . ?
B5 B6 C1 56.0(4) . . ?
B10 B6 Re1 124.0(5) . . ?
B11 B6 Re1 70.0(3) . . ?
B5 B6 Re1 116.2(4) . . ?
C1 B6 Re1 62.1(3) . . ?
B3 B7 B12 105.2(5) . . ?
B3 B7 B8 58.0(4) . . ?
B12 B7 B8 58.7(4) . . ?
B3 B7 B11 108.2(5) . . ?
B12 B7 B11 58.2(4) . . ?
B8 B7 B11 105.6(5) . . ?
B3 B7 Re1 65.5(3) . . ?
B12 B7 Re1 117.0(5) . . ?
B8 B7 Re1 116.5(4) . . ?
B11 B7 Re1 66.4(3) . . ?
B3 B8 B9 109.4(5) . . ?
B3 B8 B12 108.2(5) . . ?
B9 B8 B12 60.5(5) . . ?
B3 B8 B4 60.6(4) . . ?
B9 B8 B4 60.3(5) . . ?
B12 B8 B4 108.1(6) . . ?
B3 B8 B7 60.2(4) . . ?
B9 B8 B7 109.6(5) . . ?
B12 B8 B7 60.2(5) . . ?
B4 B8 B7 108.9(5) . . ?
B8 B9 B4 60.2(5) . . ?
B8 B9 B12 60.0(5) . . ?
B4 B9 B12 107.7(6) . . ?
B8 B9 B5 109.9(5) . . ?
B4 B9 B5 61.6(4) . . ?
B12 B9 B5 107.7(5) . . ?
B8 B9 B10 109.1(6) . . ?
B4 B9 B10 109.7(5) . . ?
B12 B9 B10 59.5(5) . . ?
B5 B9 B10 60.3(4) . . ?
B6 B10 B12 108.0(5) . . ?
B6 B10 B9 109.2(5) . . ?
B12 B10 B9 60.0(5) . . ?
B6 B10 B5 61.2(4) . . ?
B12 B10 B5 107.5(5) . . ?
B9 B10 B5 59.7(4) . . ?
B6 B10 B11 59.7(4) . . ?
B12 B10 B11 60.4(4) . . ?
B9 B10 B11 109.1(5) . . ?
B5 B10 B11 108.7(5) . . ?
B6 B11 B12 105.8(5) . . ?
B6 B11 B10 58.3(4) . . ?
B12 B11 B10 59.1(5) . . ?
B6 B11 B7 109.3(5) . . ?
B12 B11 B7 58.4(4) . . ?
B10 B11 B7 106.6(5) . . ?
B6 B11 Re1 65.9(3) . . ?
B12 B11 Re1 117.4(4) . . ?
B10 B11 Re1 117.3(4) . . ?
B7 B11 Re1 66.7(3) . . ?
B10 B12 B8 109.4(6) . . ?
B10 B12 B9 60.5(5) . . ?
B8 B12 B9 59.4(5) . . ?
B10 B12 B11 60.5(5) . . ?
B8 B12 B11 111.7(5) . . ?
B9 B12 B11 109.4(6) . . ?
B10 B12 B7 111.8(5) . . ?
B8 B12 B7 61.1(5) . . ?
B9 B12 B7 109.5(6) . . ?
B11 B12 B7 63.4(4) . . ?
O2 C2 Re1 179.0(8) . . ?
O3 C3 Re1 174.2(7) . . ?
O4 C4 Re1 175.0(7) . . ?
H1 N1 C1 111(4) . . ?
H1 N1 C5 103(4) . . ?
C1 N1 C5 128.6(5) . . ?
H1 N1 Re1 107(4) . . ?
C1 N1 Re1 68.0(3) . . ?
C5 N1 Re1 135.0(4) . . ?
C8 C5 C6 110.7(7) . . ?
C8 C5 N1 113.8(5) . . ?
C6 C5 N1 105.0(5) . . ?
C8 C5 C7 111.8(6) . . ?
C6 C5 C7 109.5(6) . . ?
N1 C5 C7 105.7(6) . . ?
C13 Re10 C14 80.7(3) . . ?
C13 Re10 C12 104.4(3) . . ?
C14 Re10 C12 85.1(3) . . ?
C13 Re10 C101 113.4(2) . . ?
C14 Re10 C101 150.3(3) . . ?
C12 Re10 C101 114.2(2) . . ?
C13 Re10 N11 95.2(2) . . ?
C14 Re10 N11 172.1(2) . . ?
C12 Re10 N11 89.4(2) . . ?
C101 Re10 N11 37.5(2) . . ?
C13 Re10 B106 160.4(3) . . ?
C14 Re10 B106 117.6(3) . . ?
C12 Re10 B106 85.1(3) . . ?
C101 Re10 B106 47.2(2) . . ?
N11 Re10 B106 67.4(2) . . ?
C13 Re10 B103 84.0(3) . . ?
C14 Re10 B103 112.9(3) . . ?
C12 Re10 B103 161.4(3) . . ?
C101 Re10 B103 47.5(2) . . ?
N11 Re10 B103 73.1(2) . . ?
B106 Re10 B103 82.3(3) . . ?
C13 Re10 B107 101.2(3) . . ?
C14 Re10 B107 75.6(3) . . ?
C12 Re10 B107 144.8(3) . . ?
C101 Re10 B107 76.0(3) . . ?
N11 Re10 B107 111.9(2) . . ?
B106 Re10 B107 78.5(3) . . ?
B103 Re10 B107 44.6(3) . . ?
C13 Re10 B111 145.2(3) . . ?
C14 Re10 B111 78.3(3) . . ?
C12 Re10 B111 101.1(3) . . ?
C101 Re10 B111 76.0(3) . . ?
N11 Re10 B111 108.4(3) . . ?
B106 Re10 B111 44.1(3) . . ?
B103 Re10 B111 79.1(3) . . ?
B107 Re10 B111 46.6(2) . . ?
N11 C101 B104 138.9(6) . . ?
N11 C101 B105 130.1(5) . . ?
B104 C101 B105 64.4(4) . . ?
N11 C101 B106 103.3(5) . . ?
B104 C101 B106 115.2(6) . . ?
B105 C101 B106 61.2(4) . . ?
N11 C101 B103 114.2(5) . . ?
B104 C101 B103 61.8(4) . . ?
B105 C101 B103 115.0(5) . . ?
B106 C101 B103 115.6(5) . . ?
N11 C101 Re10 74.9(3) . . ?
B104 C101 Re10 130.0(5) . . ?
B105 C101 Re10 129.5(5) . . ?
B106 C101 Re10 71.1(3) . . ?
B103 C101 Re10 71.0(3) . . ?
B108 B103 B107 61.3(5) . . ?
B108 B103 B104 60.8(5) . . ?
B107 B103 B104 109.2(6) . . ?
B108 B103 C101 101.4(5) . . ?
B107 B103 C101 102.4(5) . . ?
B104 B103 C101 55.5(4) . . ?
B108 B103 Re10 122.5(5) . . ?
B107 B103 Re10 69.5(3) . . ?
B104 B103 Re10 115.0(4) . . ?
C101 B103 Re10 61.5(3) . . ?
C101 B104 B108 104.6(6) . . ?
C101 B104 B103 62.7(4) . . ?
B108 B104 B103 57.9(4) . . ?
C101 B104 B105 58.5(4) . . ?
B108 B104 B105 106.7(6) . . ?
B103 B104 B105 111.0(5) . . ?
C101 B104 B109 103.3(6) . . ?
B108 B104 B109 59.4(5) . . ?
B103 B104 B109 107.1(6) . . ?
B105 B104 B109 58.7(5) . . ?
C101 B105 B110 105.7(6) . . ?
C101 B105 B109 103.8(5) . . ?
B110 B105 B109 59.3(5) . . ?
C101 B105 B106 61.9(4) . . ?
B110 B105 B106 59.1(5) . . ?
B109 B105 B106 107.4(6) . . ?
C101 B105 B104 57.2(4) . . ?
B110 B105 B104 108.5(6) . . ?
B109 B105 B104 60.7(5) . . ?
B106 B105 B104 109.8(5) . . ?
B110 B106 B111 61.9(5) . . ?
B110 B106 B105 59.8(5) . . ?
B111 B106 B105 109.6(6) . . ?
B110 B106 C101 102.3(5) . . ?
B111 B106 C101 103.9(5) . . ?
B105 B106 C101 56.8(4) . . ?
B110 B106 Re10 123.8(5) . . ?
B111 B106 Re10 70.4(3) . . ?
B105 B106 Re10 116.4(4) . . ?
C101 B106 Re10 61.7(3) . . ?
B103 B107 B108 58.0(4) . . ?
B103 B107 B112 106.6(6) . . ?
B108 B107 B112 59.5(5) . . ?
B103 B107 B111 109.7(5) . . ?
B108 B107 B111 105.9(5) . . ?
B112 B107 B111 57.8(4) . . ?
B103 B107 Re10 65.9(3) . . ?
B108 B107 Re10 116.7(5) . . ?
B112 B107 Re10 117.6(4) . . ?
B111 B107 Re10 67.2(3) . . ?
B103 B108 B109 110.9(6) . . ?
B103 B108 B104 61.2(5) . . ?
B109 B108 B104 60.7(5) . . ?
B103 B108 B112 109.7(6) . . ?
B109 B108 B112 59.8(5) . . ?
B104 B108 B112 108.1(6) . . ?
B103 B108 B107 60.7(4) . . ?
B109 B108 B107 109.5(6) . . ?
B104 B108 B107 109.0(5) . . ?
B112 B108 B107 60.7(5) . . ?
B110 B109 B105 60.3(5) . . ?
B110 B109 B112 60.0(5) . . ?
B105 B109 B112 107.7(6) . . ?
B110 B109 B108 109.2(6) . . ?
B105 B109 B108 108.7(6) . . ?
B112 B109 B108 60.4(5) . . ?
B110 B109 B104 109.2(6) . . ?
B105 B109 B104 60.6(5) . . ?
B112 B109 B104 108.0(6) . . ?
B108 B109 B104 59.9(5) . . ?
B109 B110 B106 109.9(6) . . ?
B109 B110 B112 60.9(5) . . ?
B106 B110 B112 108.1(6) . . ?
B109 B110 B105 60.4(5) . . ?
B106 B110 B105 61.0(5) . . ?
B112 B110 B105 108.6(6) . . ?
B109 B110 B111 109.7(6) . . ?
B106 B110 B111 59.6(4) . . ?
B112 B110 B111 60.1(5) . . ?
B105 B110 B111 108.7(6) . . ?
B106 B111 B112 105.9(6) . . ?
B106 B111 B110 58.5(5) . . ?
B112 B111 B110 58.5(5) . . ?
B106 B111 B107 108.4(5) . . ?
B112 B111 B107 58.8(4) . . ?
B110 B111 B107 105.7(6) . . ?
B106 B111 Re10 65.5(3) . . ?
B112 B111 Re10 117.7(5) . . ?
B110 B111 Re10 116.8(5) . . ?
B107 B111 Re10 66.2(3) . . ?
B110 B112 B109 59.2(5) . . ?
B110 B112 B108 108.1(7) . . ?
B109 B112 B108 59.8(5) . . ?
B110 B112 B111 61.3(5) . . ?
B109 B112 B111 109.3(6) . . ?
B108 B112 B111 110.6(6) . . ?
B110 B112 B107 111.5(6) . . ?
B109 B112 B107 108.8(6) . . ?
B108 B112 B107 59.8(5) . . ?
B111 B112 B107 63.4(4) . . ?
O12 C12 Re10 174.0(6) . . ?
O13 C13 Re10 172.5(7) . . ?
O14 C14 Re10 177.6(7) . . ?
H11A N11 C101 111(4) . . ?
H11A N11 C15 108(4) . . ?
C101 N11 C15 128.8(5) . . ?
H11A N11 Re10 101(4) . . ?
C101 N11 Re10 67.6(3) . . ?
C15 N11 Re10 134.2(4) . . ?
C17 C15 C16 111.7(7) . . ?
C17 C15 N11 104.8(5) . . ?
C16 C15 N11 113.8(6) . . ?
C17 C15 C18 112.5(7) . . ?
C16 C15 C18 109.4(6) . . ?
N11 C15 C18 104.6(6) . . ?

loop_
_geom_bond_atom_site_label_1
_geom_bond_atom_site_label_2
_geom_bond_distance
_geom_bond_site_symmetry_2
_geom_bond_publ_flag
Re1 C2 1.974(8) . ?
Re1 C3 1.975(7) . ?
Re1 C4 1.983(7) . ?
Re1 C1 2.161(6) . ?
Re1 N1 2.247(5) . ?
Re1 B6 2.299(7) . ?
Re1 B3 2.303(7) . ?
Re1 B11 2.368(7) . ?
Re1 B7 2.374(8) . ?
C1 N1 1.415(7) . ?
C1 B4 1.680(9) . ?
C1 B5 1.689(10) . ?
C1 B3 1.780(9) . ?
C1 B6 1.807(8) . ?
B3 B8 1.745(10) . ?
B3 B4 1.772(11) . ?
B3 B7 1.785(10) . ?
B4 B8 1.768(11) . ?
B4 B9 1.769(11) . ?
B4 B5 1.817(11) . ?
B5 B9 1.778(11) . ?
B5 B10 1.791(11) . ?
B5 B6 1.792(10) . ?
B6 B10 1.726(10) . ?
B6 B11 1.752(11) . ?
B7 B12 1.795(12) . ?
B7 B8 1.812(11) . ?
B7 B11 1.886(11) . ?
B8 B9 1.757(12) . ?
B8 B12 1.767(11) . ?
B9 B12 1.776(12) . ?
B9 B10 1.784(11) . ?
B10 B12 1.767(12) . ?
B10 B11 1.792(11) . ?
B11 B12 1.792(11) . ?
C2 O2 1.121(9) . ?
C3 O3 1.141(8) . ?
C4 O4 1.128(8) . ?
N1 H1 0.86(7) . ?
N1 C5 1.526(8) . ?
C5 C8 1.518(9) . ?
C5 C6 1.519(10) . ?
C5 C7 1.527(10) . ?
Re10 C13 1.971(6) . ?
Re10 C14 1.974(7) . ?
Re10 C12 1.974(6) . ?
Re10 C101 2.147(6) . ?
Re10 N11 2.242(5) . ?
Re10 B106 2.306(7) . ?
Re10 B103 2.310(7) . ?
Re10 B107 2.370(8) . ?
Re10 B111 2.386(8) . ?
C101 N11 1.415(8) . ?
C101 B104 1.671(10) . ?
C101 B105 1.695(10) . ?
C101 B106 1.787(10) . ?
C101 B103 1.802(9) . ?
B103 B108 1.728(11) . ?
B103 B107 1.775(11) . ?
B103 B104 1.786(10) . ?
B104 B108 1.780(13) . ?
B104 B105 1.793(11) . ?
B104 B109 1.794(13) . ?
B105 B110 1.755(14) . ?
B105 B109 1.758(12) . ?
B105 B106 1.776(11) . ?
B106 B110 1.742(11) . ?
B106 B111 1.764(11) . ?
B107 B108 1.786(12) . ?
B107 B112 1.801(11) . ?
B107 B111 1.882(10) . ?
B108 B109 1.770(11) . ?
B108 B112 1.780(12) . ?
B109 B110 1.738(12) . ?
B109 B112 1.768(14) . ?
B110 B112 1.752(12) . ?
B110 B111 1.803(12) . ?
B111 B112 1.781(12) . ?
C12 O12 1.138(8) . ?
C13 O13 1.128(7) . ?
C14 O14 1.127(8) . ?
N11 H11A 0.86(6) . ?
N11 C15 1.532(8) . ?
C15 C17 1.488(11) . ?
C15 C16 1.508(10) . ?
C15 C18 1.541(10) . ?
